data_7213676
loop_
_publ_author_name
'Liu, Qing-Xiang'
'Bi, Yue'
'Zhao, Xiao-Jun'
'Zhao, Zhi-Xiang'
'Wang, Jian-Hua'
'Wang, Xiu-Guang'

_publ_section_title
;
 Copper(ii) and cobalt(ii) complexes based on bis-benzimidazolyl ligand
 with 1,2-bis(2&#x2032;-ethoxy)phenyl linker: synthesis, crystal structure
 and conformations
;
_journal_issue 10
_journal_name_full CrystEngComm
_journal_page_first 1950
_journal_paper_doi 10.1039/c3ce40957k
_journal_volume 16
_journal_year 2014
_chemical_formula_sum 'C24 H22 Cl2 Co N4 O2'
_chemical_formula_weight 528.29
_chemical_name_systematic
; 
 ? 
;
_space_group_IT_number 2
_symmetry_cell_setting triclinic
_symmetry_space_group_name_Hall '-P 1'
_symmetry_space_group_name_H-M 'P -1'
_atom_sites_solution_hydrogens geom
_atom_sites_solution_primary direct
_atom_sites_solution_secondary difmap
_audit_creation_method SHELXL-97
_cell_angle_alpha 112.4480(10)
_cell_angle_beta 96.6620(10)
_cell_angle_gamma 103.7680(10)
_cell_formula_units_Z 2
_cell_length_a 9.7066(5)
_cell_length_b 10.7611(5)
_cell_length_c 13.1318(6)
_cell_measurement_reflns_used 4819
_cell_measurement_temperature 296(2)
_cell_measurement_theta_max 0.00
_cell_measurement_theta_min 0.00
_cell_volume 1198.16(10)
_computing_cell_refinement 'Bruker SMART'
_computing_data_collection 'Bruker SMART'
_computing_data_reduction 'Bruker SAINT'
_computing_molecular_graphics 'Bruker SHELXTL'
_computing_publication_material 'Bruker SHELXTL'
_computing_structure_refinement 'SHELXL-97 (Sheldrick, 1997)'
_computing_structure_solution 'SHELXS-97 (Sheldrick, 1990)'
_diffrn_ambient_temperature 296(2)
_diffrn_measured_fraction_theta_full 0.994
_diffrn_measured_fraction_theta_max 0.994
_diffrn_measurement_device_type 'CCD area detector'
_diffrn_measurement_method 'phi and omega scans'
_diffrn_radiation_monochromator graphite
_diffrn_radiation_source 'fine-focus sealed tube'
_diffrn_radiation_type MoK\a
_diffrn_radiation_wavelength 0.71073
_diffrn_reflns_av_R_equivalents 0.0094
_diffrn_reflns_av_sigmaI/netI 0.0174
_diffrn_reflns_limit_h_max 11
_diffrn_reflns_limit_h_min -11
_diffrn_reflns_limit_k_max 12
_diffrn_reflns_limit_k_min -10
_diffrn_reflns_limit_l_max 9
_diffrn_reflns_limit_l_min -15
_diffrn_reflns_number 6157
_diffrn_reflns_theta_full 25.01
_diffrn_reflns_theta_max 25.01
_diffrn_reflns_theta_min 2.11
_exptl_absorpt_coefficient_mu 0.968
_exptl_absorpt_correction_T_max 0.8684
_exptl_absorpt_correction_T_min 0.7939
_exptl_absorpt_correction_type multi-scan
_exptl_absorpt_process_details SADABS
_exptl_crystal_colour BLUE
_exptl_crystal_density_diffrn 1.464
_exptl_crystal_density_meas ?
_exptl_crystal_density_method 'not measured'
_exptl_crystal_description BLOCK
_exptl_crystal_F_000 542
_exptl_crystal_size_max 0.25
_exptl_crystal_size_mid 0.16
_exptl_crystal_size_min 0.15
_refine_diff_density_max 0.521
_refine_diff_density_min -0.343
_refine_diff_density_rms 0.041
_refine_ls_extinction_method none
_refine_ls_goodness_of_fit_ref 1.047
_refine_ls_hydrogen_treatment constr
_refine_ls_matrix_type full
_refine_ls_number_parameters 298
_refine_ls_number_reflns 4206
_refine_ls_number_restraints 0
_refine_ls_restrained_S_all 1.047
_refine_ls_R_factor_all 0.0320
_refine_ls_R_factor_gt 0.0283
_refine_ls_shift/su_max 0.001
_refine_ls_shift/su_mean 0.000
_refine_ls_structure_factor_coef Fsqd
_refine_ls_weighting_details 'calc w=1/[\s^2^(Fo^2^)+(0.0349P)^2^+0.5959P] where P=(Fo^2^+2Fc^2^)/3'
_refine_ls_weighting_scheme calc
_refine_ls_wR_factor_gt 0.0725
_refine_ls_wR_factor_ref 0.0748
_reflns_number_gt 3824
_reflns_number_total 4206
_reflns_threshold_expression >2sigma(I)
_cod_data_source_file c3ce40957k.txt
_cod_data_source_block 91121b
_cod_depositor_comments
;
The following automatic conversions were performed:

'_symmetry_cell_setting' value 'Triclinic' changed to 'triclinic'
according to
/usr/data/users/saulius/automatic-downloads/current/RSC/lib/dictionaries/cif_core.dic
dictionary named 'cif_core.dic' version 2.4.2 from
2011-04-26.

'_exptl_absorpt_correction_type' value 'MULTI-SCAN'
changed to 'multi-scan' according to
/usr/data/users/saulius/automatic-downloads/current/RSC/lib/dictionaries/cif_core.dic
dictionary named 'cif_core.dic' version 2.4.2 from 2011-04-26.

Automatic conversion script
Id: cif_fix_values 2281 2013-09-26 08:29:07Z andrius 

The following automatic conversions were performed:

'_exptl_crystal_density_meas' value 'NONE' was changed to '?' - the
value is perceived as not measured.

Automatic conversion script
Id: cif_fix_values 3008 2015-01-20 13:52:24Z robertas 
;
_cod_original_sg_symbol_H-M P-1
_cod_database_code 7213676

loop_
_symmetry_equiv_pos_as_xyz
'x, y, z'
'-x, -y, -z'

loop_
_atom_site_label
_atom_site_type_symbol
_atom_site_fract_x
_atom_site_fract_y
_atom_site_fract_z
_atom_site_U_iso_or_equiv
_atom_site_adp_type
_atom_site_occupancy
_atom_site_symmetry_multiplicity
_atom_site_calc_flag
_atom_site_refinement_flags
Co1 Co 0.07330(3) 0.74188(3) 0.26926(2) 0.03269(9) Uani 1 1 d .
Cl1 Cl -0.03669(8) 0.80118(9) 0.41180(5) 0.0704(2) Uani 1 1 d .
Cl2 Cl -0.02045(9) 0.51711(6) 0.14806(6) 0.0730(2) Uani 1 1 d .
O1 O 0.39773(15) 0.81220(15) -0.01331(11) 0.0431(3) Uani 1 1 d .
O2 O 0.58707(15) 0.81930(16) 0.14344(12) 0.0445(3) Uani 1 1 d .
N1 N 0.08385(16) 0.85621(16) 0.17634(13) 0.0332(3) Uani 1 1 d .
N2 N 0.16913(17) 0.92905(17) 0.05178(13) 0.0344(3) Uani 1 1 d .
N3 N 0.52891(18) 0.8766(2) 0.36383(14) 0.0442(4) Uani 1 1 d .
N4 N 0.28812(17) 0.79525(18) 0.33646(14) 0.0404(4) Uani 1 1 d .
C1 C 0.08877(19) 0.9970(2) 0.20965(16) 0.0323(4) Uani 1 1 d .
C2 C 0.14141(19) 1.0430(2) 0.13188(16) 0.0341(4) Uani 1 1 d .
C3 C 0.1580(2) 1.1797(2) 0.14223(19) 0.0447(5) Uani 1 1 d .
H3 H 0.1928 1.2096 0.0897 0.054 Uiso 1 1 calc R
C4 C 0.1202(3) 1.2680(2) 0.2342(2) 0.0533(6) Uani 1 1 d .
H4 H 0.1293 1.3601 0.2441 0.064 Uiso 1 1 calc R
C5 C 0.0685(2) 1.2234(2) 0.31327(19) 0.0494(5) Uani 1 1 d .
H5 H 0.0446 1.2867 0.3745 0.059 Uiso 1 1 calc R
C6 C 0.0521(2) 1.0881(2) 0.30304(17) 0.0392(4) Uani 1 1 d .
H6 H 0.0180 1.0589 0.3561 0.047 Uiso 1 1 calc R
C7 C 0.1316(2) 0.8214(2) 0.08205(16) 0.0355(4) Uani 1 1 d .
H7 H 0.1386 0.7320 0.0409 0.043 Uiso 1 1 calc R
C8 C 0.2363(2) 0.9353(2) -0.04132(17) 0.0412(5) Uani 1 1 d .
H8A H 0.3170 1.0221 -0.0122 0.049 Uiso 1 1 calc R
H8B H 0.1652 0.9388 -0.0977 0.049 Uiso 1 1 calc R
C9 C 0.2914(2) 0.8130(2) -0.09753(17) 0.0419(5) Uani 1 1 d .
H9A H 0.2118 0.7252 -0.1297 0.050 Uiso 1 1 calc R
H9B H 0.3348 0.8232 -0.1580 0.050 Uiso 1 1 calc R
C10 C 0.4721(2) 0.7150(2) -0.04867(17) 0.0390(4) Uani 1 1 d .
C11 C 0.5767(2) 0.7204(2) 0.03680(18) 0.0391(4) Uani 1 1 d .
C12 C 0.6607(2) 0.6297(2) 0.0098(2) 0.0497(5) Uani 1 1 d .
H12 H 0.7306 0.6329 0.0663 0.060 Uiso 1 1 calc R
C13 C 0.6402(3) 0.5345(2) -0.1016(2) 0.0594(7) Uani 1 1 d .
H13 H 0.6965 0.4737 -0.1198 0.071 Uiso 1 1 calc R
C14 C 0.5383(3) 0.5294(3) -0.1844(2) 0.0614(7) Uani 1 1 d .
H14 H 0.5259 0.4654 -0.2589 0.074 Uiso 1 1 calc R
C15 C 0.4519(3) 0.6189(2) -0.1590(2) 0.0517(5) Uani 1 1 d .
H15 H 0.3814 0.6138 -0.2161 0.062 Uiso 1 1 calc R
C16 C 0.6918(2) 0.8292(3) 0.23442(19) 0.0474(5) Uani 1 1 d .
H16A H 0.7900 0.8615 0.2256 0.057 Uiso 1 1 calc R
H16B H 0.6767 0.7379 0.2366 0.057 Uiso 1 1 calc R
C17 C 0.6688(2) 0.9341(3) 0.34098(19) 0.0511(6) Uani 1 1 d .
H17A H 0.7474 0.9570 0.4043 0.061 Uiso 1 1 calc R
H17B H 0.6706 1.0204 0.3330 0.061 Uiso 1 1 calc R
C18 C 0.5040(2) 0.8068(2) 0.43259(17) 0.0441(5) Uani 1 1 d .
C19 C 0.3532(2) 0.7566(2) 0.41539(17) 0.0419(5) Uani 1 1 d .
C20 C 0.2901(3) 0.6802(3) 0.4714(2) 0.0597(6) Uani 1 1 d .
H20 H 0.1895 0.6464 0.4603 0.072 Uiso 1 1 calc R
C21 C 0.3841(4) 0.6569(4) 0.5445(3) 0.0824(9) Uani 1 1 d .
H21 H 0.3459 0.6056 0.5834 0.099 Uiso 1 1 calc R
C22 C 0.5350(3) 0.7083(4) 0.5613(3) 0.0847(10) Uani 1 1 d .
H22 H 0.5945 0.6911 0.6119 0.102 Uiso 1 1 calc R
C23 C 0.5987(3) 0.7832(3) 0.5060(2) 0.0635(7) Uani 1 1 d .
H23 H 0.6994 0.8163 0.5168 0.076 Uiso 1 1 calc R
C24 C 0.3974(2) 0.8650(2) 0.30903(18) 0.0435(5) Uani 1 1 d .
H24 H 0.3848 0.9027 0.2568 0.052 Uiso 1 1 calc R

loop_
_atom_site_aniso_label
_atom_site_aniso_U_11
_atom_site_aniso_U_22
_atom_site_aniso_U_33
_atom_site_aniso_U_23
_atom_site_aniso_U_13
_atom_site_aniso_U_12
Co1 0.03128(14) 0.03758(16) 0.03574(15) 0.01995(12) 0.01077(10) 0.01315(11)
Cl1 0.0724(4) 0.1185(6) 0.0550(4) 0.0487(4) 0.0389(3) 0.0585(4)
Cl2 0.0895(5) 0.0354(3) 0.0769(4) 0.0179(3) 0.0048(4) 0.0061(3)
O1 0.0441(8) 0.0501(9) 0.0363(7) 0.0150(6) 0.0092(6) 0.0226(7)
O2 0.0385(7) 0.0536(9) 0.0442(8) 0.0202(7) 0.0086(6) 0.0204(7)
N1 0.0334(8) 0.0342(8) 0.0353(8) 0.0178(7) 0.0090(7) 0.0103(7)
N2 0.0345(8) 0.0390(9) 0.0354(8) 0.0206(7) 0.0103(7) 0.0121(7)
N3 0.0323(8) 0.0547(11) 0.0392(9) 0.0156(8) 0.0024(7) 0.0120(8)
N4 0.0347(9) 0.0494(10) 0.0410(9) 0.0220(8) 0.0075(7) 0.0154(8)
C1 0.0275(9) 0.0338(10) 0.0357(10) 0.0169(8) 0.0030(7) 0.0083(8)
C2 0.0287(9) 0.0370(10) 0.0386(10) 0.0191(8) 0.0055(8) 0.0097(8)
C3 0.0459(12) 0.0427(12) 0.0543(13) 0.0298(10) 0.0128(10) 0.0130(10)
C4 0.0592(14) 0.0364(12) 0.0658(15) 0.0223(11) 0.0131(12) 0.0167(10)
C5 0.0529(13) 0.0425(12) 0.0478(12) 0.0121(10) 0.0116(10) 0.0179(10)
C6 0.0369(10) 0.0425(11) 0.0359(10) 0.0152(9) 0.0079(8) 0.0111(9)
C7 0.0379(10) 0.0344(10) 0.0380(10) 0.0178(8) 0.0102(8) 0.0127(8)
C8 0.0417(11) 0.0533(13) 0.0405(11) 0.0290(10) 0.0149(9) 0.0176(10)
C9 0.0422(11) 0.0517(13) 0.0351(10) 0.0210(9) 0.0109(9) 0.0146(9)
C10 0.0395(10) 0.0372(11) 0.0447(11) 0.0186(9) 0.0194(9) 0.0127(9)
C11 0.0355(10) 0.0379(11) 0.0492(12) 0.0217(9) 0.0190(9) 0.0107(8)
C12 0.0434(12) 0.0486(13) 0.0729(16) 0.0351(12) 0.0274(11) 0.0195(10)
C13 0.0663(16) 0.0424(13) 0.0864(19) 0.0305(13) 0.0470(15) 0.0264(12)
C14 0.0764(17) 0.0425(13) 0.0630(16) 0.0139(12) 0.0383(14) 0.0177(12)
C15 0.0579(14) 0.0466(13) 0.0473(13) 0.0159(10) 0.0196(11) 0.0137(11)
C16 0.0275(10) 0.0614(14) 0.0552(13) 0.0289(11) 0.0064(9) 0.0115(9)
C17 0.0303(10) 0.0604(14) 0.0506(13) 0.0200(11) 0.0000(9) 0.0034(10)
C18 0.0415(11) 0.0536(13) 0.0327(10) 0.0115(9) 0.0040(8) 0.0203(10)
C19 0.0426(11) 0.0516(12) 0.0341(10) 0.0167(9) 0.0078(8) 0.0219(10)
C20 0.0558(14) 0.0825(18) 0.0568(14) 0.0409(14) 0.0170(12) 0.0282(13)
C21 0.083(2) 0.121(3) 0.078(2) 0.072(2) 0.0214(16) 0.042(2)
C22 0.076(2) 0.132(3) 0.0722(19) 0.063(2) 0.0062(15) 0.049(2)
C23 0.0515(14) 0.092(2) 0.0490(14) 0.0302(14) 0.0019(11) 0.0300(14)
C24 0.0353(10) 0.0540(13) 0.0437(11) 0.0241(10) 0.0054(9) 0.0144(9)

loop_
_atom_type_symbol
_atom_type_description
_atom_type_scat_dispersion_real
_atom_type_scat_dispersion_imag
_atom_type_scat_source
C C 0.0033 0.0016 'International Tables Vol C Tables 4.2.6.8 and 6.1.1.4'
H H 0.0000 0.0000 'International Tables Vol C Tables 4.2.6.8 and 6.1.1.4'
N N 0.0061 0.0033 'International Tables Vol C Tables 4.2.6.8 and 6.1.1.4'
O O 0.0106 0.0060 'International Tables Vol C Tables 4.2.6.8 and 6.1.1.4'
Cl Cl 0.1484 0.1585 'International Tables Vol C Tables 4.2.6.8 and 6.1.1.4'
Co Co 0.3494 0.9721 'International Tables Vol C Tables 4.2.6.8 and 6.1.1.4'

loop_
_geom_angle_atom_site_label_1
_geom_angle_atom_site_label_2
_geom_angle_atom_site_label_3
_geom_angle
N4 Co1 N1 99.03(7)
N4 Co1 Cl2 112.73(5)
N1 Co1 Cl2 106.70(5)
N4 Co1 Cl1 107.51(5)
N1 Co1 Cl1 117.27(5)
Cl2 Co1 Cl1 112.91(3)
C10 O1 C9 117.34(15)
C11 O2 C16 117.58(16)
C7 N1 C1 105.34(15)
C7 N1 Co1 122.85(13)
C1 N1 Co1 129.09(12)
C7 N2 C2 106.70(15)
C7 N2 C8 129.17(17)
C2 N2 C8 124.00(16)
C24 N3 C18 106.64(17)
C24 N3 C17 125.36(19)
C18 N3 C17 127.43(18)
C24 N4 C19 105.10(17)
C24 N4 Co1 127.34(14)
C19 N4 Co1 127.38(14)
C2 C1 C6 120.69(18)
C2 C1 N1 108.84(16)
C6 C1 N1 130.47(18)
N2 C2 C3 131.62(18)
N2 C2 C1 106.13(16)
C3 C2 C1 122.25(19)
C4 C3 C2 116.4(2)
C4 C3 H3 121.8
C2 C3 H3 121.8
C3 C4 C5 121.9(2)
C3 C4 H4 119.1
C5 C4 H4 119.1
C6 C5 C4 121.7(2)
C6 C5 H5 119.1
C4 C5 H5 119.1
C5 C6 C1 117.04(19)
C5 C6 H6 121.5
C1 C6 H6 121.5
N1 C7 N2 112.98(17)
N1 C7 H7 123.5
N2 C7 H7 123.5
N2 C8 C9 113.99(17)
N2 C8 H8A 108.8
C9 C8 H8A 108.8
N2 C8 H8B 108.8
C9 C8 H8B 108.8
H8A C8 H8B 107.6
O1 C9 C8 107.54(16)
O1 C9 H9A 110.2
C8 C9 H9A 110.2
O1 C9 H9B 110.2
C8 C9 H9B 110.2
H9A C9 H9B 108.5
O1 C10 C15 125.1(2)
O1 C10 C11 114.97(17)
C15 C10 C11 120.0(2)
O2 C11 C12 125.2(2)
O2 C11 C10 115.12(17)
C12 C11 C10 119.6(2)
C13 C12 C11 119.8(2)
C13 C12 H12 120.1
C11 C12 H12 120.1
C14 C13 C12 120.4(2)
C14 C13 H13 119.8
C12 C13 H13 119.8
C13 C14 C15 120.8(2)
C13 C14 H14 119.6
C15 C14 H14 119.6
C10 C15 C14 119.4(2)
C10 C15 H15 120.3
C14 C15 H15 120.3
O2 C16 C17 105.95(17)
O2 C16 H16A 110.5
C17 C16 H16A 110.5
O2 C16 H16B 110.5
C17 C16 H16B 110.5
H16A C16 H16B 108.7
N3 C17 C16 110.80(18)
N3 C17 H17A 109.5
C16 C17 H17A 109.5
N3 C17 H17B 109.5
C16 C17 H17B 109.5
H17A C17 H17B 108.1
N3 C18 C23 131.8(2)
N3 C18 C19 106.01(17)
C23 C18 C19 122.2(2)
C20 C19 C18 121.2(2)
C20 C19 N4 130.0(2)
C18 C19 N4 108.80(19)
C21 C20 C19 116.7(2)
C21 C20 H20 121.7
C19 C20 H20 121.7
C20 C21 C22 121.5(3)
C20 C21 H21 119.2
C22 C21 H21 119.2
C23 C22 C21 122.4(3)
C23 C22 H22 118.8
C21 C22 H22 118.8
C22 C23 C18 116.0(2)
C22 C23 H23 122.0
C18 C23 H23 122.0
N4 C24 N3 113.44(19)
N4 C24 H24 123.3
N3 C24 H24 123.3

loop_
_geom_bond_atom_site_label_1
_geom_bond_atom_site_label_2
_geom_bond_distance
Co1 N4 2.0181(16)
Co1 N1 2.0318(15)
Co1 Cl2 2.2109(7)
Co1 Cl1 2.2195(6)
O1 C10 1.377(2)
O1 C9 1.427(2)
O2 C11 1.372(2)
O2 C16 1.429(2)
N1 C7 1.323(2)
N1 C1 1.394(2)
N2 C7 1.348(2)
N2 C2 1.386(2)
N2 C8 1.467(2)
N3 C24 1.344(3)
N3 C18 1.385(3)
N3 C17 1.468(3)
N4 C24 1.317(3)
N4 C19 1.396(3)
C1 C2 1.392(3)
C1 C6 1.394(3)
C2 C3 1.392(3)
C3 C4 1.375(3)
C3 H3 0.9300
C4 C5 1.395(3)
C4 H4 0.9300
C5 C6 1.378(3)
C5 H5 0.9300
C6 H6 0.9300
C7 H7 0.9300
C8 C9 1.499(3)
C8 H8A 0.9700
C8 H8B 0.9700
C9 H9A 0.9700
C9 H9B 0.9700
C10 C15 1.379(3)
C10 C11 1.397(3)
C11 C12 1.388(3)
C12 C13 1.386(4)
C12 H12 0.9300
C13 C14 1.356(4)
C13 H13 0.9300
C14 C15 1.395(3)
C14 H14 0.9300
C15 H15 0.9300
C16 C17 1.506(3)
C16 H16A 0.9700
C16 H16B 0.9700
C17 H17A 0.9700
C17 H17B 0.9700
C18 C23 1.390(3)
C18 C19 1.393(3)
C19 C20 1.384(3)
C20 C21 1.381(4)
C20 H20 0.9300
C21 C22 1.396(4)
C21 H21 0.9300
C22 C23 1.369(4)
C22 H22 0.9300
C23 H23 0.9300
C24 H24 0.9300

loop_
_geom_torsion_atom_site_label_1
_geom_torsion_atom_site_label_2
_geom_torsion_atom_site_label_3
_geom_torsion_atom_site_label_4
_geom_torsion
N4 Co1 N1 C7 72.70(15)
Cl2 Co1 N1 C7 -44.44(15)
Cl1 Co1 N1 C7 -172.17(13)
N4 Co1 N1 C1 -85.78(16)
Cl2 Co1 N1 C1 157.08(14)
Cl1 Co1 N1 C1 29.34(17)
N1 Co1 N4 C24 -9.72(19)
Cl2 Co1 N4 C24 102.74(18)
Cl1 Co1 N4 C24 -132.18(18)
N1 Co1 N4 C19 175.85(16)
Cl2 Co1 N4 C19 -71.69(17)
Cl1 Co1 N4 C19 53.39(17)
C7 N1 C1 C2 -0.2(2)
Co1 N1 C1 C2 161.17(12)
C7 N1 C1 C6 -179.55(19)
Co1 N1 C1 C6 -18.2(3)
C7 N2 C2 C3 -179.2(2)
C8 N2 C2 C3 4.6(3)
C7 N2 C2 C1 0.8(2)
C8 N2 C2 C1 -175.32(16)
C6 C1 C2 N2 179.03(16)
N1 C1 C2 N2 -0.4(2)
C6 C1 C2 C3 -0.9(3)
N1 C1 C2 C3 179.66(17)
N2 C2 C3 C4 -179.6(2)
C1 C2 C3 C4 0.3(3)
C2 C3 C4 C5 0.3(3)
C3 C4 C5 C6 -0.3(4)
C4 C5 C6 C1 -0.3(3)
C2 C1 C6 C5 0.9(3)
N1 C1 C6 C5 -179.86(19)
C1 N1 C7 N2 0.8(2)
Co1 N1 C7 N2 -162.07(12)
C2 N2 C7 N1 -1.0(2)
C8 N2 C7 N1 174.86(17)
C7 N2 C8 C9 -10.7(3)
C2 N2 C8 C9 164.51(17)
C10 O1 C9 C8 -174.62(16)
N2 C8 C9 O1 -59.7(2)
C9 O1 C10 C15 0.2(3)
C9 O1 C10 C11 178.87(17)
C16 O2 C11 C12 -0.6(3)
C16 O2 C11 C10 179.66(17)
O1 C10 C11 O2 1.6(2)
C15 C10 C11 O2 -179.68(18)
O1 C10 C11 C12 -178.16(18)
C15 C10 C11 C12 0.6(3)
O2 C11 C12 C13 -179.8(2)
C10 C11 C12 C13 0.0(3)
C11 C12 C13 C14 -0.1(3)
C12 C13 C14 C15 -0.4(4)
O1 C10 C15 C14 177.6(2)
C11 C10 C15 C14 -1.0(3)
C13 C14 C15 C10 0.9(4)
C11 O2 C16 C17 -174.49(17)
C24 N3 C17 C16 -75.9(3)
C18 N3 C17 C16 94.4(2)
O2 C16 C17 N3 68.7(2)
C24 N3 C18 C23 178.8(2)
C17 N3 C18 C23 7.1(4)
C24 N3 C18 C19 -0.6(2)
C17 N3 C18 C19 -172.3(2)
N3 C18 C19 C20 179.6(2)
C23 C18 C19 C20 0.1(3)
N3 C18 C19 N4 0.3(2)
C23 C18 C19 N4 -179.2(2)
C24 N4 C19 C20 -179.1(2)
Co1 N4 C19 C20 -3.7(3)
C24 N4 C19 C18 0.1(2)
Co1 N4 C19 C18 175.52(14)
C18 C19 C20 C21 0.0(4)
N4 C19 C20 C21 179.2(2)
C19 C20 C21 C22 0.3(5)
C20 C21 C22 C23 -0.7(6)
C21 C22 C23 C18 0.8(5)
N3 C18 C23 C22 -179.9(3)
C19 C18 C23 C22 -0.5(4)
C19 N4 C24 N3 -0.5(2)
Co1 N4 C24 N3 -175.93(14)
C18 N3 C24 N4 0.7(3)
C17 N3 C24 N4 172.6(2)
